data_1519942
loop_
_publ_author_name
'Grey, I. E.'
'Mumme, W. G.'
'Macrae, C. M.'
'Caradoc-Davies, T.'
'Price, J. R.'
'Rumsey, M. S.'
'Mills, S. J.'

_publ_section_title
;
 Chiral edge-shared octahedral chains in liskeardite,
 [(Al,Fe)~32~(AsO~4~)~18~(OH)~42~(H~2~O)~22~]&#x00B7;52H~2~O, an open
 framework mineral with a pharmacoalumite-related structure
;
_journal_issue 8
_journal_name_full 'Mineralogical Magazine'
_journal_page_first 3125
_journal_page_last 3135
_journal_paper_doi 10.1180/minmag.2013.077.8.07
_journal_volume 77
_journal_year 2013
_chemical_formula_sum 'Al29.2 As18 Fe2.8 H190 O188'
_chemical_formula_weight 5492.2
_chemical_name_mineral liskeardite
_space_group_IT_number 5
_space_group_name_Hall 'I 2y'
_space_group_name_H-M_alt 'I 1 2 1'
_symmetry_cell_setting monoclinic
_symmetry_space_group_name_Hall 'I 2y'
_symmetry_space_group_name_H-M 'I 1 2 1'
_cell_angle_alpha 90
_cell_angle_beta 90.190(10)
_cell_angle_gamma 90
_cell_formula_units_Z 1
_cell_length_a 24.576(5)
_cell_length_b 7.754(5)
_cell_length_c 24.641(5)
_cell_volume 4696(3)
_diffrn_ambient_temperature 293
_diffrn_measured_fraction_theta_full 0.98
_diffrn_measured_fraction_theta_max 0.86
_diffrn_radiation_probe x-ray
_diffrn_radiation_source 'X-ray tube'
_diffrn_radiation_type 'Mo K\a'
_diffrn_radiation_wavelength 0.71073
_diffrn_reflns_av_R_equivalents 0.0751
_diffrn_reflns_av_sigmaI/netI 0.0854
_diffrn_reflns_limit_h_max 30
_diffrn_reflns_limit_h_min -32
_diffrn_reflns_limit_k_max 10
_diffrn_reflns_limit_k_min -11
_diffrn_reflns_limit_l_max 34
_diffrn_reflns_limit_l_min -34
_diffrn_reflns_number 26950
_diffrn_reflns_theta_full 18.63
_diffrn_reflns_theta_max 33.16
_diffrn_reflns_theta_min 2.61
_exptl_absorpt_coefficient_mu 3.634
_exptl_crystal_density_diffrn 1.9416
_exptl_crystal_density_meas 1.98
_exptl_crystal_F_000 2555
_refine_diff_density_max 0.97
_refine_diff_density_min -0.71
_refine_ls_abs_structure_details
;
4792 of Friedel pairs used in the refinement
;
_refine_ls_abs_structure_Flack 0.490(11)
_refine_ls_extinction_coef -16700(1200)
_refine_ls_extinction_method
;
B-C type 1 Gaussian isotropic (Becker & Coppens, 1974)
;
_refine_ls_goodness_of_fit_gt 1.08
_refine_ls_goodness_of_fit_ref 1.02
_refine_ls_hydrogen_treatment constr
_refine_ls_number_constraints 19
_refine_ls_number_parameters 491
_refine_ls_number_reflns 12955
_refine_ls_number_restraints 0
_refine_ls_R_factor_all 0.0810
_refine_ls_R_factor_gt 0.0588
_refine_ls_shift/su_max 0.0929
_refine_ls_shift/su_mean 0.0052
_refine_ls_structure_factor_coef F
_refine_ls_weighting_details w=1/(\s^2^(F)+0.0025000002F^2^)
_refine_ls_weighting_scheme sigma
_refine_ls_wR_factor_gt 0.0745
_refine_ls_wR_factor_ref 0.0808
_reflns_number_gt 9769
_reflns_number_total 12955
_reflns_threshold_expression I>3\s(I)
_cod_data_source_file liskeardite.cif
_cod_data_source_block liskeardite
_cod_database_code 1519942

loop_
_space_group_symop_id
_space_group_symop_operation_xyz
1 x,y,z
2 -x,y,-z
3 x+1/2,y+1/2,z+1/2
4 -x+1/2,y+1/2,-z+1/2

loop_
_atom_site_label
_atom_site_type_symbol
_atom_site_fract_x
_atom_site_fract_y
_atom_site_fract_z
_atom_site_adp_type
_atom_site_U_iso_or_equiv
_atom_site_site_symmetry_multiplicity
_atom_site_occupancy
_atom_site_calc_flag
_atom_site_refinement_flags
_atom_site_disorder_assembly
_atom_site_disorder_group
As01 As 0.79768(4) 0.18161(15) 0.75058(4) Uani 0.0263(3) 4 1 d . . .
As02 As 0 0.50188(19) 0.5 Uani 0.0217(3) 2 1 d . . .
As03 As 0.86884(4) 0.98957(15) 0.58781(4) Uani 0.0249(3) 4 1 d . . .
As04 As 0.74933(4) 0.82240(15) 0.29770(4) Uani 0.0261(3) 4 1 d . . .
As05 As 0.91225(4) 0.01416(15) 0.36875(4) Uani 0.0250(3) 4 1 d . . .
Al01 Al 0.93923(9) 0.8635(2) 0.48702(9) Uani 0.0217(6) 4 0.679(16) d . . .
Fe01 Fe 0.93923(9) 0.8635(2) 0.48702(9) Uani 0.0217(6) 4 0.321(16) d . . .
Al02 Al 0.98726(9) 0.1407(2) 0.56094(9) Uani 0.0245(7) 4 0.612(16) d . . .
Fe02 Fe 0.98726(9) 0.1407(2) 0.56094(9) Uani 0.0245(7) 4 0.388(16) d . . .
Al03 Al 0.81069(13) 0.1938(4) 0.31509(13) Uani 0.0247(8) 4 1 d . . .
Al04 Al 0.68379(14) 0.3181(4) 0.68950(14) Uani 0.0287(9) 4 1 d . . .
Al5 Al 0.68489(13) 0.3095(4) 0.81080(13) Uani 0.0252(8) 4 1 d . . .
Al06 Al 0.68957(13) 0.1848(4) 0.31609(14) Uani 0.0282(9) 4 1 d . . .
Al07 Al 0.87134(14) 0.9300(4) 0.24973(14) Uani 0.0282(9) 4 1 d . . .
Al08 Al 0.74938(15) 0.0738(4) 0.62890(14) Uani 0.0283(9) 4 1 d . . .
O01 O 0.8435(4) 0.3385(10) 0.7496(4) Uani 0.037(2) 4 1 d . . .
O02 O 0.8056(4) 0.0570(10) 0.8048(4) Uani 0.037(3) 4 1 d . . .
O03 O 0.7344(3) 0.2697(9) 0.7524(3) Uani 0.027(2) 4 1 d . . .
O04 O 0.7993(3) 0.0576(9) 0.6933(3) Uani 0.027(2) 4 1 d . . .
O05 O 0.9888(3) 0.3826(9) 0.5551(3) Uani 0.029(2) 4 1 d . . .
O06 O 0.4443(3) 0.1214(9) 0.9889(3) Uani 0.027(2) 4 1 d . . .
O07 O 0.8765(3) 0.8734(9) 0.5306(3) Uani 0.027(2) 4 1 d . . .
O08 O 0.8106(3) 0.1041(11) 0.5836(4) Uani 0.034(2) 4 1 d . . .
O09 O 0.6291(3) 0.3530(9) 0.8593(3) Uani 0.029(2) 4 1 d . . .
O010 O 0.9195(3) 0.1353(9) 0.5964(3) Uani 0.028(2) 4 1 d . . .
O011 O 0.6952(4) 0.9449(10) 0.3060(4) Uani 0.033(2) 4 1 d . . .
O012 O 0.7495(4) 0.1654(10) 0.1568(4) Uani 0.039(3) 4 1 d . . .
O013 O 0.7526(3) 0.2322(9) 0.2648(3) Uani 0.027(2) 4 1 d . . .
O014 O 0.8071(3) 0.9459(8) 0.2998(3) Uani 0.0249(19) 4 1 d . . .
O015 O 0.9162(3) 0.8997(10) 0.3109(4) Uani 0.033(2) 4 1 d . . .
O016 O 0.9695(3) 0.1293(9) 0.3766(3) Uani 0.028(2) 4 1 d . . .
O017 O 0.8588(3) 0.1500(9) 0.3705(3) Uani 0.031(2) 4 1 d . . .
O018 O 0.9037(3) 0.8692(9) 0.4202(3) Uani 0.028(2) 4 1 d . . .
O019 O 0.9502(3) 0.1155(8) 0.4891(3) Uani 0.0239(19) 4 1 d . . .
O020 O 0.9889(3) 0.8877(8) 0.5500(3) Uani 0.0218(18) 4 1 d . . .
O021 O 0.7504(3) 0.1977(10) 0.3609(3) Uani 0.028(2) 4 1 d . . .
O022 O 0.8630(3) 0.1663(10) 0.2603(3) Uani 0.029(2) 4 1 d . . .
O023 O 0.8260(4) 0.4357(9) 0.3212(3) Uani 0.032(2) 4 1 d . . .
O024 O 0.6389(3) 0.3064(10) 0.7504(3) Uani 0.029(2) 4 1 d . . .
O025 O 0.6846(3) 0.0851(10) 0.6707(3) Uani 0.032(2) 4 1 d . . .
O026 O 0.7398(3) 0.3130(10) 0.6378(3) Uani 0.033(2) 4 1 d . . .
O027 O 0.3751(4) 0.3638(13) 0.3600(4) Uani 0.045(3) 4 1 d . . .
O028 O 0.7397(3) 0.3372(10) 0.8621(3) Uani 0.028(2) 4 1 d . . .
O029 O 0.6782(3) 0.0680(9) 0.8258(3) Uani 0.029(2) 4 1 d . . .
O030 O 0.6392(4) 0.1419(14) 0.3739(4) Uani 0.047(3) 4 1 d . . .
O031 O 0.8285(4) 0.9184(9) 0.1851(4) Uani 0.032(2) 4 1 d . . .
O032 O 0.6378(3) 0.1906(10) 0.2592(3) Uani 0.030(2) 4 1 d . . .
O033 O 0.9360(4) 0.9495(11) 0.2070(4) Uani 0.039(3) 4 1 d . . .
O034 O 0.7066(4) 0.0567(12) 0.5652(4) Uani 0.040(3) 4 1 d . . .
Ow01 O 0.7537(10) 0.575(3) 0.5494(10) Uiso 0.127(8) 4 1 d . . .
Ow02 O 0.0590(5) 0.262(2) 0.3009(5) Uiso 0.051(4) 4 0.79(4) d . . .
Ow03 O 0.6897(16) 0.437(6) 0.4620(17) Uiso 0.222(17) 4 1 d . . .
Ow04 O 0.8561(5) 0.2970(17) 0.4726(5) Uiso 0.059(3) 4 1 d . . .
Ow05 O 0.0257(5) 0.7097(17) 0.3540(5) Uiso 0.058(3) 4 1 d . . .
Ow06 O 0.6256(5) 0.976(2) 0.9140(5) Uiso 0.063(3) 4 1 d . . .
Owo7 O 0.7539(10) 0.061(3) 0.4649(10) Uiso 0.113(7) 4 0.87(5) d . . .
Ow08 O 0.9148(4) 0.5260(18) 0.3746(4) Uiso 0.057(2) 4 1 d . . .
Ow9 O 0.9876(4) 0.4232(12) 0.3414(4) Uiso 0.0385(18) 4 1 d . . .
Ow10 O 0.6602(4) 0.0783(13) 0.9864(4) Uiso 0.042(2) 4 1 d . . .
Ow11 O 0.6984(5) 0.244(2) 0.0598(5) Uiso 0.043(4) 4 0.71(4) d . . .
Ow12 O 0.9490(9) 0.431(3) 0.2495(9) Uiso 0.088(9) 4 0.78(5) d . . .
Ow13 O 0.0333(9) 0.941(3) 0.2586(9) Uiso 0.119(7) 4 1 d . . .
Ow14 O 0.6584(18) 0.801(7) 0.4074(18) Uiso 0.057(16) 4 0.25(4) d . . .
Ow15 O 0.4078(19) 0.743(7) 0.3461(19) Uiso 0.17(3) 4 0.66(8) d . . .

loop_
_atom_site_aniso_label
_atom_site_aniso_type_symbol
_atom_site_aniso_U_11
_atom_site_aniso_U_22
_atom_site_aniso_U_33
_atom_site_aniso_U_12
_atom_site_aniso_U_13
_atom_site_aniso_U_23
As01 As 0.0318(5) 0.0112(4) 0.0359(5) 0.0011(3) 0.0080(4) -0.0008(3)
As02 As 0.0270(6) 0.0101(5) 0.0282(6) 0 -0.0001(4) 0
As03 As 0.0320(5) 0.0106(4) 0.0321(5) 0.0003(3) 0.0086(3) 0.0002(3)
As04 As 0.0343(5) 0.0108(4) 0.0332(5) -0.0009(3) -0.0069(4) -0.0009(3)
As05 As 0.0311(5) 0.0100(4) 0.0339(5) 0.0003(3) -0.0077(3) -0.0004(3)
Al01 Al 0.0279(12) 0.0102(9) 0.0270(12) 0.0013(7) 0.0008(7) 0.0005(7)
Fe01 Fe 0.0279(12) 0.0102(9) 0.0270(12) 0.0013(7) 0.0008(7) 0.0005(7)
Al02 Al 0.0295(12) 0.0105(9) 0.0334(13) -0.0004(6) 0.0000(7) 0.0002(7)
Fe02 Fe 0.0295(12) 0.0105(9) 0.0334(13) -0.0004(6) 0.0000(7) 0.0002(7)
Al03 Al 0.0330(15) 0.0109(12) 0.0303(15) 0.0025(10) -0.0097(11) -0.0016(10)
Al04 Al 0.0371(16) 0.0145(12) 0.0346(16) 0.0022(11) 0.0073(12) -0.0031(12)
Al5 Al 0.0304(15) 0.0122(12) 0.0332(16) -0.0011(10) 0.0087(11) -0.0026(10)
Al06 Al 0.0330(16) 0.0131(12) 0.0384(16) 0.0032(11) -0.0081(11) 0.0026(11)
Al07 Al 0.0351(18) 0.0135(13) 0.0359(18) -0.0002(11) -0.0070(13) -0.0059(11)
Al08 Al 0.0370(18) 0.0126(12) 0.0354(18) 0.0034(11) 0.0083(13) -0.0005(11)
O01 O 0.052(5) 0.012(3) 0.048(5) -0.003(3) 0.022(4) -0.005(3)
O02 O 0.047(5) 0.014(3) 0.049(5) -0.001(3) -0.004(4) -0.001(3)
O03 O 0.036(4) 0.014(3) 0.031(4) 0.001(3) 0.007(3) -0.001(2)
O04 O 0.027(4) 0.014(3) 0.039(4) 0.003(2) 0.008(3) 0.007(3)
O05 O 0.043(4) 0.015(3) 0.030(4) 0.002(3) 0.000(3) -0.005(2)
O06 O 0.021(3) 0.017(3) 0.044(4) -0.003(2) 0.003(2) -0.003(3)
O07 O 0.035(4) 0.014(3) 0.033(4) 0.000(2) 0.004(3) -0.003(2)
O08 O 0.035(4) 0.025(4) 0.042(4) 0.006(3) 0.013(3) 0.007(3)
O09 O 0.036(4) 0.016(3) 0.033(4) -0.007(3) 0.011(3) 0.002(2)
O010 O 0.040(4) 0.015(3) 0.029(3) -0.004(3) 0.005(3) -0.003(2)
O011 O 0.035(4) 0.013(3) 0.051(5) -0.005(3) -0.002(3) -0.002(3)
O012 O 0.053(5) 0.012(3) 0.052(5) 0.006(3) -0.020(4) -0.001(3)
O013 O 0.034(4) 0.010(3) 0.037(4) 0.001(2) -0.010(3) 0.002(3)
O014 O 0.031(4) 0.009(3) 0.034(4) 0.004(2) -0.005(3) -0.003(2)
O015 O 0.031(4) 0.023(3) 0.044(4) 0.008(3) -0.008(3) -0.005(3)
O016 O 0.032(4) 0.017(3) 0.035(4) -0.003(3) -0.005(3) 0.001(3)
O017 O 0.040(4) 0.014(3) 0.037(4) 0.004(3) -0.009(3) -0.002(3)
O018 O 0.024(3) 0.017(3) 0.044(4) -0.001(2) -0.012(3) 0.001(3)
O019 O 0.028(4) 0.011(3) 0.033(4) 0.001(2) -0.007(2) -0.002(2)
O020 O 0.026(3) 0.011(2) 0.028(3) -0.004(2) 0.002(2) 0.001(2)
O021 O 0.028(3) 0.025(4) 0.031(4) 0.000(3) -0.007(2) -0.004(3)
O022 O 0.040(4) 0.016(3) 0.031(4) 0.003(3) -0.002(3) 0.000(3)
O023 O 0.046(5) 0.013(3) 0.037(4) 0.003(3) -0.009(3) -0.001(3)
O024 O 0.033(4) 0.019(3) 0.034(4) 0.001(3) 0.010(3) 0.000(3)
O025 O 0.035(4) 0.022(4) 0.038(4) 0.007(3) 0.004(3) -0.003(3)
O026 O 0.044(4) 0.015(3) 0.039(4) 0.007(3) 0.009(3) 0.008(3)
O027 O 0.043(5) 0.036(5) 0.056(6) 0.000(4) -0.012(4) 0.011(4)
O028 O 0.037(4) 0.013(3) 0.035(4) -0.008(3) 0.007(3) 0.000(3)
O029 O 0.034(4) 0.015(3) 0.038(4) -0.002(2) 0.013(3) -0.004(3)
O030 O 0.048(5) 0.046(6) 0.046(5) 0.007(4) -0.002(4) 0.000(4)
O031 O 0.044(5) 0.011(3) 0.041(4) -0.004(3) -0.006(3) -0.003(3)
O032 O 0.034(4) 0.016(3) 0.040(4) -0.004(3) -0.007(3) 0.002(3)
O033 O 0.038(5) 0.034(4) 0.043(5) 0.002(3) 0.001(3) -0.001(3)
O034 O 0.040(5) 0.036(5) 0.045(5) 0.001(3) -0.004(3) -0.003(4)

loop_
_atom_type_symbol
_atom_type_scat_dispersion_real
_atom_type_scat_dispersion_imag
_atom_type_scat_source
_atom_type_scat_Cromer_Mann_a1
_atom_type_scat_Cromer_Mann_b1
_atom_type_scat_Cromer_Mann_a2
_atom_type_scat_Cromer_Mann_b2
_atom_type_scat_Cromer_Mann_a3
_atom_type_scat_Cromer_Mann_b3
_atom_type_scat_Cromer_Mann_a4
_atom_type_scat_Cromer_Mann_b4
_atom_type_scat_Cromer_Mann_c
Al 0.0645 0.0514 'International Tables Vol C tables 4.2.6.8 and 6.1.1.4' 6.4202 3.0387 1.9002 0.7426 1.5936 31.547199 1.9646 85.0886 1.1151
As 0.0499 2.0058 'International Tables Vol C tables 4.2.6.8 and 6.1.1.4' 16.6723 2.6345 6.0701 0.2647 3.4313 12.9479 4.2779 47.797199 2.531
Fe 0.3463 0.8444 'International Tables Vol C tables 4.2.6.8 and 6.1.1.4' 11.7695 4.7611 7.3573 0.3072 3.5222 15.3535 2.3045 76.880501 1.0369
H 0.0000 0.0000 'International Tables Vol C tables 4.2.6.8 and 6.1.1.4' 0.493002 10.5109 0.322912 26.1257 0.140191 3.14236 0.04081 57.799702 0.003038
O 0.0106 0.0060 'International Tables Vol C tables 4.2.6.8 and 6.1.1.4' 3.0485 13.2771 2.2868 5.7011 1.5463 0.3239 0.867 32.908901 0.2508

loop_
_geom_bond_atom_site_label_1
_geom_bond_atom_site_label_2
_geom_bond_site_symmetry_1
_geom_bond_site_symmetry_2
_geom_bond_distance
As01 O01 . . 1.659(8)
As01 O02 . . 1.659(9)
As01 O03 . . 1.699(7)
As01 O04 . . 1.709(8)
As02 O05 . 1_455 1.666(7)
As02 O05 . 2_656 1.666(7)
As02 O06 . 3_454 1.675(7)
As02 O06 . 4_556 1.675(7)
As03 O07 . . 1.685(7)
As03 O08 . 1_565 1.687(8)
As03 O09 . 4_656 1.679(7)
As03 O010 . 1_565 1.695(8)
As04 O011 . . 1.647(8)
As04 O012 . 4_655 1.656(8)
As04 O013 . 4_655 1.692(7)
As04 O014 . . 1.713(7)
As05 O015 . 1_545 1.681(9)
As05 O016 . . 1.678(8)
As05 O017 . . 1.685(8)
As05 O018 . 1_545 1.707(8)
Al01 Fe01 . . 0
Al01 O06 . 3_554 1.882(7)
Al01 O07 . . 1.882(8)
Al01 O018 . . 1.862(8)
Al01 O019 . 1_565 1.973(7)
Al01 O020 . . 1.982(7)
Al01 O020 . 2_756 1.999(7)
Fe01 O06 . 3_554 1.882(7)
Fe01 O07 . . 1.882(8)
Fe01 O018 . . 1.862(8)
Fe01 O019 . 1_565 1.973(7)
Fe01 O020 . . 1.982(7)
Fe01 O020 . 2_756 1.999(7)
Al02 Fe02 . . 0
Al02 O05 . . 1.881(7)
Al02 O010 . . 1.883(8)
Al02 O016 . 2_756 1.869(8)
Al02 O019 . . 1.997(7)
Al02 O019 . 2_756 1.984(7)
Al02 O020 . 1_545 1.981(6)
Fe02 O05 . . 1.881(7)
Fe02 O010 . . 1.883(8)
Fe02 O016 . 2_756 1.869(8)
Fe02 O019 . . 1.997(7)
Fe02 O019 . 2_756 1.984(7)
Fe02 O020 . 1_545 1.981(6)
Al03 O013 . . 1.911(8)
Al03 O014 . 1_545 1.961(7)
Al03 O017 . . 1.835(8)
Al03 O021 . . 1.865(8)
Al03 O022 . . 1.879(8)
Al03 O023 . . 1.919(8)
Al04 O02 . 4_656 1.876(9)
Al04 O03 . . 2.020(8)
Al04 O024 . . 1.867(8)
Al04 O025 . . 1.865(8)
Al04 O026 . . 1.879(9)
Al04 O027 . 2_656 1.924(10)
Al5 O03 . . 1.912(8)
Al5 O04 . 4_656 1.965(7)
Al5 O09 . . 1.853(8)
Al5 O024 . . 1.868(8)
Al5 O028 . . 1.857(8)
Al5 O029 . . 1.916(8)
Al06 O011 . 1_545 1.882(8)
Al06 O013 . . 2.035(8)
Al06 O021 . . 1.858(8)
Al06 O030 . . 1.918(10)
Al06 O031 . 4_645 1.865(8)
Al06 O032 . . 1.891(9)
Al07 O014 . . 2.010(9)
Al07 O015 . . 1.881(9)
Al07 O022 . 1_565 1.863(9)
Al07 O031 . . 1.909(9)
Al07 O032 . 4_655 1.882(8)
Al07 O033 . . 1.914(10)
Al08 O04 . . 2.006(9)
Al08 O08 . . 1.892(9)
Al08 O025 . . 1.901(9)
Al08 O026 . . 1.882(8)
Al08 O028 . 4_646 1.867(8)
Al08 O034 . . 1.892(10)
O03 O024 . . 2.365(10)
O04 O028 . 4_646 2.386(11)
O07 Ow10 . 4_656 2.494(12)
O013 O021 . . 2.383(10)
O014 O022 . 1_565 2.401(11)
O016 Ow9 . . 2.479(12)
O025 O026 . . 2.372(11)
O031 O032 . 4_655 2.384(11)
Ow01 Ow10 . 4_656 2.30(3)
Ow02 Ow9 . 1_455 2.378(17)
Ow04 Ow10 . 4_656 2.437(16)
Ow05 Ow9 . 1_455 2.431(16)
Ow06 Ow10 . 1_565 2.126(16)
Ow08 Ow9 . . 2.124(15)
Ow9 Ow12 . . 2.45(2)
Ow10 Ow11 . 1_556 2.407(17)

loop_
_jana_cell_twin_matrix_id
_jana_cell_twin_volume_fraction
_jana_cell_twin_matrix_1_1
_jana_cell_twin_matrix_1_2
_jana_cell_twin_matrix_1_3
_jana_cell_twin_matrix_2_1
_jana_cell_twin_matrix_2_2
_jana_cell_twin_matrix_2_3
_jana_cell_twin_matrix_3_1
_jana_cell_twin_matrix_3_2
_jana_cell_twin_matrix_3_3
1 0.032(19) 1 0 0 0 1 0 0 0 1
2 0.022(11) 0 0 -1 0 -1 0 -1 0 0
3 0.490(11) -1 0 0 0 -1 0 0 0 -1
4 0.456(11) 0 0 1 0 1 0 1 0 0

_cod_database_fobs_code 1519942
